data_4020766
loop_
_publ_author_name
'Gui Ling Ning'
'Xin Cheng Li'
'Megumu Munakata'
'Wei Tao Gong'
'Masahiko Maekawa'
'Tadao Kamikawa'

_publ_section_title
;
 Conversion of Phenyl-Substituted Cyclopentadienes to Pyrylium Cations
;
_journal_name_full 'Journal of Organic Chemistry'
_journal_page_first 1432
_journal_page_last 1434
_journal_paper_doi 10.1021/jo030243k
_journal_volume 69
_journal_year 2004
_chemical_formula_sum 'C29 H23 Ag Cl2 O10'
_chemical_formula_weight 710.27
_space_group_IT_number 14
_symmetry_cell_setting monoclinic
_symmetry_space_group_name_Hall '-P 2yn'
_symmetry_space_group_name_H-M 'P 1 21/n 1'
_cell_angle_alpha 90
_cell_angle_beta 93.25(3)
_cell_angle_gamma 90
_cell_formula_units_Z 4
_cell_length_a 12.030(3)
_cell_length_b 13.764(4)
_cell_length_c 17.662(6)
_cell_measurement_temperature 296.2
_cell_volume 2919(1)
_diffrn_ambient_temperature 296.2
_exptl_crystal_density_diffrn 1.616
_cod_depositor_comments
;
 Marking attached hydrogen atoms.

 Antanas Vaitkus,
 2018-01-29
;
_cod_original_sg_symbol_H-M 'P 21/n'
_cod_database_code 4020766

loop_
_symmetry_equiv_pos_as_xyz
x,y,z
1/2-x,1/2+y,1/2-z
-x,-y,-z
1/2+x,1/2-y,1/2+z

loop_
_atom_site_label
_atom_site_type_symbol
_atom_site_fract_x
_atom_site_fract_y
_atom_site_fract_z
_atom_site_U_iso_or_equiv
_atom_site_adp_type
_atom_site_occupancy
_atom_site_calc_flag
_atom_site_refinement_flags
_atom_site_disorder_assembly
_atom_site_disorder_group
_atom_site_attached_hydrogens
Ag(1) Ag 0.65390(8) 0.44579(8) 0.73930(7) 0.1039(4) Uani 1.00 d . . . 0
Cl(1) Cl 1.1071(2) 0.3671(2) 0.7837(2) 0.0776(10) Uani 1.00 d . . . 0
Cl(2) Cl 0.1765(2) 0.3047(2) 0.2588(2) 0.0578(8) Uani 1.00 d . . . 0
O(1) O 0.1394(5) 0.6775(5) 0.7681(4) 0.068(2) Uani 1.00 d . . . 0
O(2) O 0.8271(6) 0.4382(5) 0.7931(5) 0.086(3) Uani 1.00 d . . . 2
O(3) O 1.0134(7) 0.3093(5) 0.7814(7) 0.126(4) Uani 1.00 d . . . 0
O(4) O 1.0841(8) 0.4626(6) 0.7885(9) 0.163(5) Uani 1.00 d . . . 0
O(5) O 1.175(2) 0.348(1) 0.732(1) 0.29(1) Uani 1.00 d . . . 0
O(6) O 1.168(2) 0.337(1) 0.844(1) 0.31(1) Uani 1.00 d . . . 0
O(7) O 0.1146(6) 0.2358(6) 0.2989(5) 0.095(3) Uani 1.00 d . . . 0
O(8) O 0.2582(10) 0.2524(8) 0.2261(9) 0.192(6) Uani 1.00 d . . . 0
O(9) O 0.237(1) 0.3679(9) 0.3035(6) 0.182(6) Uani 1.00 d . . . 0
O(10) O 0.1139(8) 0.3534(7) 0.2027(7) 0.139(4) Uani 1.00 d . . . 0
C(1) C 0.2292(7) 0.6460(7) 0.8106(5) 0.051(3) Uani 1.00 d . . . 0
C(2) C 0.3125(7) 0.5992(7) 0.7757(6) 0.049(3) Uani 1.00 d . . . 0
C(3) C 0.3042(7) 0.5848(6) 0.6975(5) 0.044(3) Uani 1.00 d . . . 0
C(4) C 0.2106(7) 0.6190(7) 0.6549(5) 0.049(3) Uani 1.00 d . . . 0
C(5) C 0.1319(7) 0.6634(7) 0.6925(5) 0.050(3) Uani 1.00 d . . . 0
C(6) C 0.2197(9) 0.6697(7) 0.8909(6) 0.059(3) Uani 1.00 d . . . 0
C(7) C 0.120(1) 0.652(1) 0.9234(7) 0.104(5) Uani 1.00 d . . . 0
C(8) C 0.108(1) 0.672(1) 1.0011(8) 0.114(6) Uani 1.00 d . . . 0
C(9) C 0.194(2) 0.717(1) 1.0416(8) 0.126(7) Uani 1.00 d . . . 0
C(10) C 0.290(2) 0.738(1) 1.0094(9) 0.103(6) Uani 1.00 d . . . 0
C(11) C 0.305(1) 0.7124(8) 0.9330(7) 0.080(4) Uani 1.00 d . . . 0
C(12) C 0.4111(7) 0.5597(6) 0.8226(5) 0.045(3) Uani 1.00 d . . . 0
C(13) C 0.3982(8) 0.4829(7) 0.8712(6) 0.059(3) Uani 1.00 d . . . 0
C(14) C 0.4871(9) 0.4425(7) 0.9116(6) 0.067(3) Uani 1.00 d . . . 0
C(15) C 0.5931(8) 0.4814(7) 0.9036(6) 0.060(3) Uani 1.00 d . . . 0
C(16) C 0.6066(7) 0.5582(7) 0.8569(6) 0.055(3) Uani 1.00 d . . . 0
C(17) C 0.5162(7) 0.5975(7) 0.8156(6) 0.054(3) Uani 1.00 d . . . 0
C(18) C 0.3955(6) 0.5354(6) 0.6592(5) 0.043(3) Uani 1.00 d . . . 0
C(19) C 0.4658(8) 0.5867(7) 0.6154(6) 0.057(3) Uani 1.00 d . . . 0
C(20) C 0.5565(9) 0.5425(9) 0.5857(7) 0.075(4) Uani 1.00 d . . . 0
C(21) C 0.5754(8) 0.4451(10) 0.5983(7) 0.075(4) Uani 1.00 d . . . 0
C(22) C 0.5052(9) 0.3909(7) 0.6411(7) 0.068(4) Uani 1.00 d . . . 0
C(23) C 0.4161(8) 0.4355(7) 0.6716(6) 0.063(3) Uani 1.00 d . . . 0
C(24) C 0.1862(7) 0.6080(8) 0.5723(6) 0.056(3) Uani 1.00 d . . . 0
C(25) C 0.1737(9) 0.5163(8) 0.5401(6) 0.072(4) Uani 1.00 d . . . 0
C(26) C 0.140(1) 0.510(1) 0.4638(8) 0.092(5) Uani 1.00 d . . . 0
C(27) C 0.121(1) 0.588(1) 0.4176(8) 0.096(5) Uani 1.00 d . . . 0
C(28) C 0.136(1) 0.676(1) 0.4483(9) 0.109(6) Uani 1.00 d . . . 0
C(29) C 0.170(1) 0.6899(9) 0.5287(6) 0.087(4) Uani 1.00 d . . . 0
H(1) H 0.0655 0.6883 0.6686 0.0637 Uiso 1.00 calc . . . 0
H(2) H 0.0586 0.6243 0.8935 0.1242 Uiso 1.00 calc . . . 0
H(3) H 0.0414 0.6551 1.0237 0.1390 Uiso 1.00 calc . . . 0
H(4) H 0.1849 0.7333 1.0930 0.1479 Uiso 1.00 calc . . . 0
H(5) H 0.3479 0.7711 1.0377 0.1224 Uiso 1.00 calc . . . 0
H(6) H 0.3741 0.7255 0.9103 0.0966 Uiso 1.00 calc . . . 0
H(7) H 0.3252 0.4591 0.8777 0.0736 Uiso 1.00 calc . . . 0
H(8) H 0.4766 0.3888 0.9440 0.0820 Uiso 1.00 calc . . . 0
H(9) H 0.6556 0.4543 0.9310 0.0743 Uiso 1.00 calc . . . 0
H(10) H 0.6805 0.5863 0.8513 0.0643 Uiso 1.00 calc . . . 0
H(11) H 0.5261 0.6510 0.7826 0.0648 Uiso 1.00 calc . . . 0
H(12) H 0.4517 0.6536 0.6066 0.0675 Uiso 1.00 calc . . . 0
H(13) H 0.6056 0.5797 0.5564 0.0880 Uiso 1.00 calc . . . 0
H(14) H 0.6376 0.4124 0.5772 0.0898 Uiso 1.00 calc . . . 0
H(15) H 0.5195 0.3219 0.6508 0.0795 Uiso 1.00 calc . . . 0
H(16) H 0.3674 0.3997 0.7012 0.0771 Uiso 1.00 calc . . . 0
H(17) H 0.1882 0.4601 0.5699 0.0890 Uiso 1.00 calc . . . 0
H(18) H 0.1292 0.4477 0.4417 0.1118 Uiso 1.00 calc . . . 0
H(19) H 0.0991 0.5832 0.3665 0.1203 Uiso 1.00 calc . . . 0
H(20) H 0.1260 0.7359 0.4203 0.1379 Uiso 1.00 calc . . . 0
H(21) H 0.1813 0.7527 0.5513 0.1071 Uiso 1.00 calc . . . 0

loop_
_atom_site_aniso_label
_atom_site_aniso_U_11
_atom_site_aniso_U_22
_atom_site_aniso_U_33
_atom_site_aniso_U_12
_atom_site_aniso_U_13
_atom_site_aniso_U_23
Ag(1) 0.0786(7) 0.0987(8) 0.1293(10) 0.0174(6) -0.0379(6) -0.0227(7)
Cl(1) 0.046(1) 0.050(2) 0.137(3) 0.000(1) 0.002(2) -0.009(2)
Cl(2) 0.053(1) 0.049(1) 0.071(2) 0.000(1) -0.004(1) 0.006(1)
O(1) 0.053(4) 0.068(5) 0.083(6) 0.006(3) 0.003(4) -0.003(4)
O(2) 0.057(4) 0.066(5) 0.132(7) 0.008(4) -0.004(4) 0.010(5)
O(3) 0.071(5) 0.052(5) 0.26(1) -0.015(4) 0.008(7) -0.019(6)
O(4) 0.101(7) 0.048(6) 0.34(2) -0.004(5) 0.044(9) -0.024(8)
O(5) 0.28(2) 0.15(1) 0.48(3) -0.02(1) 0.29(2) -0.06(2)
O(6) 0.28(2) 0.20(2) 0.42(3) -0.07(2) -0.25(2) 0.08(2)
O(7) 0.068(5) 0.092(6) 0.126(7) -0.001(4) 0.020(5) 0.041(5)
O(8) 0.17(1) 0.105(8) 0.32(2) 0.037(8) 0.14(1) 0.07(1)
O(9) 0.31(2) 0.14(1) 0.087(7) -0.11(1) -0.052(9) 0.013(7)
O(10) 0.099(7) 0.120(8) 0.19(1) -0.042(6) -0.070(7) 0.085(7)
C(1) 0.048(5) 0.052(6) 0.052(7) 0.008(5) -0.007(5) 0.001(5)
C(2) 0.036(5) 0.044(5) 0.066(7) 0.004(4) 0.002(5) 0.009(5)
C(3) 0.043(5) 0.044(5) 0.045(6) 0.002(4) 0.005(4) 0.001(4)
C(4) 0.043(5) 0.052(6) 0.051(6) 0.007(4) 0.001(5) 0.002(5)
C(5) 0.042(5) 0.067(7) 0.039(6) 0.005(5) -0.009(4) 0.004(5)
C(6) 0.063(7) 0.055(6) 0.060(7) 0.019(5) -0.004(6) -0.013(5)
C(7) 0.10(1) 0.14(1) 0.070(9) 0.046(9) 0.003(8) -0.023(8)
C(8) 0.13(1) 0.16(1) 0.055(9) 0.06(1) 0.018(8) -0.019(9)
C(9) 0.17(2) 0.13(1) 0.07(1) 0.07(1) -0.03(1) -0.03(1)
C(10) 0.14(1) 0.078(9) 0.09(1) 0.028(10) -0.035(10) -0.024(8)
C(11) 0.103(9) 0.059(7) 0.077(9) 0.022(6) -0.013(7) -0.006(6)
C(12) 0.049(5) 0.036(5) 0.048(6) -0.001(4) -0.003(4) 0.003(5)
C(13) 0.047(5) 0.058(6) 0.073(7) -0.001(5) 0.004(5) -0.002(6)
C(14) 0.077(7) 0.053(6) 0.070(7) 0.007(6) -0.001(6) 0.017(6)
C(15) 0.052(6) 0.061(7) 0.064(7) 0.014(5) -0.009(5) 0.005(6)
C(16) 0.048(5) 0.048(6) 0.069(7) 0.005(5) -0.002(5) -0.003(6)
C(17) 0.051(6) 0.046(5) 0.065(7) -0.005(5) -0.001(5) 0.002(5)
C(18) 0.035(4) 0.054(6) 0.040(5) 0.004(4) 0.001(4) -0.002(5)
C(19) 0.059(6) 0.050(6) 0.063(7) 0.006(5) 0.017(5) -0.002(5)
C(20) 0.064(7) 0.073(8) 0.090(9) -0.013(6) 0.027(6) -0.008(7)
C(21) 0.046(6) 0.093(9) 0.088(9) 0.015(6) 0.002(6) -0.026(8)
C(22) 0.064(7) 0.048(6) 0.091(8) 0.021(5) 0.003(6) -0.013(6)
C(23) 0.061(6) 0.048(6) 0.079(8) 0.001(5) 0.007(6) 0.005(5)
C(24) 0.030(4) 0.081(8) 0.059(7) 0.014(5) 0.008(4) 0.002(6)
C(25) 0.080(8) 0.074(8) 0.062(8) -0.010(6) 0.000(6) -0.007(6)
C(26) 0.077(8) 0.12(1) 0.077(9) -0.009(8) 0.000(7) -0.032(9)
C(27) 0.098(10) 0.11(1) 0.075(10) 0.021(9) -0.026(7) 0.005(10)
C(28) 0.101(10) 0.14(1) 0.09(1) 0.048(10) 0.008(8) 0.06(1)
C(29) 0.13(1) 0.073(8) 0.057(8) 0.035(7) -0.003(7) 0.010(6)

loop_
_geom_bond_atom_site_label_1
_geom_bond_atom_site_label_2
_geom_bond_distance
_geom_bond_site_symmetry_1
_geom_bond_site_symmetry_2
_geom_bond_publ_flag
Ag(1) O(2) 2.243(7) 1_555 1_555 yes
Ag(1) C(16) 2.677(10) 1_555 1_555 yes
Ag(1) C(21) 2.61(1) 1_555 1_555 yes
Ag(1) C(22) 2.53(1) 1_555 1_555 yes
Cl(1) O(3) 1.378(8) 1_555 1_555 yes
Cl(1) O(4) 1.347(9) 1_555 1_555 yes
Cl(1) O(5) 1.29(1) 1_555 1_555 yes
Cl(1) O(6) 1.32(2) 1_555 1_555 yes
Cl(2) O(7) 1.419(8) 1_555 1_555 yes
Cl(2) O(8) 1.37(1) 1_555 1_555 yes
Cl(2) O(9) 1.36(1) 1_555 1_555 yes
Cl(2) O(10) 1.383(9) 1_555 1_555 yes
O(1) C(1) 1.35(1) 1_555 1_555 yes
O(1) C(5) 1.35(1) 1_555 1_555 yes
C(1) C(2) 1.37(1) 1_555 1_555 yes
C(1) C(6) 1.47(1) 1_555 1_555 yes
C(2) C(3) 1.39(1) 1_555 1_555 yes
C(2) C(12) 1.51(1) 1_555 1_555 yes
C(3) C(4) 1.40(1) 1_555 1_555 yes
C(3) C(18) 1.49(1) 1_555 1_555 yes
C(4) C(5) 1.33(1) 1_555 1_555 yes
C(4) C(24) 1.48(1) 1_555 1_555 yes
C(6) C(7) 1.38(2) 1_555 1_555 yes
C(6) C(11) 1.37(1) 1_555 1_555 yes
C(7) C(8) 1.41(2) 1_555 1_555 yes
C(8) C(9) 1.37(2) 1_555 1_555 yes
C(9) C(10) 1.35(2) 1_555 1_555 yes
C(10) C(11) 1.42(2) 1_555 1_555 yes
C(12) C(13) 1.38(1) 1_555 1_555 yes
C(12) C(17) 1.38(1) 1_555 1_555 yes
C(13) C(14) 1.37(1) 1_555 1_555 yes
C(14) C(15) 1.40(1) 1_555 1_555 yes
C(15) C(16) 1.36(1) 1_555 1_555 yes
C(16) C(17) 1.38(1) 1_555 1_555 yes
C(18) C(19) 1.37(1) 1_555 1_555 yes
C(18) C(23) 1.41(1) 1_555 1_555 yes
C(19) C(20) 1.38(1) 1_555 1_555 yes
C(20) C(21) 1.38(2) 1_555 1_555 yes
C(21) C(22) 1.38(2) 1_555 1_555 yes
C(22) C(23) 1.37(1) 1_555 1_555 yes
C(24) C(25) 1.39(1) 1_555 1_555 yes
C(24) C(29) 1.37(1) 1_555 1_555 yes
C(25) C(26) 1.39(2) 1_555 1_555 yes
C(26) C(27) 1.36(2) 1_555 1_555 yes
C(27) C(28) 1.33(2) 1_555 1_555 yes
C(28) C(29) 1.47(2) 1_555 1_555 yes
